data_7202299
loop_
_publ_author_name
'Howie, R. Alan'
'de Lima, Geraldo M.'
'Menezes, Daniele C.'
'Wardell, James L.'
'Wardell, Solange M. S. V.'
'Young, David J.'
'Tiekink, Edward R. T.'

_publ_section_title
;
 The influence of cation upon the supramolecular aggregation patterns
 of dithiocarbamate anions functionalised with hydrogen bonding
 capacity---the prevalence of charge-assisted O--H&#x22EF;S
 interactions
;
_journal_issue 11
_journal_name_full CrystEngComm
_journal_page_first 1626
_journal_paper_doi 10.1039/b809730e
_journal_volume 10
_journal_year 2008
_chemical_formula_moiety 'C5 H10 Cs N O2 S2'
_chemical_formula_sum 'C5 H10 Cs N O2 S2'
_chemical_formula_weight 313.17
_chemical_name_systematic
;
Cesium bis(ethanol)dithiocarbamate
;
_space_group_IT_number 61
_symmetry_cell_setting orthorhombic
_symmetry_space_group_name_Hall '-P 2ac 2ab'
_symmetry_space_group_name_H-M 'P b c a'
_atom_sites_solution_hydrogens geom
_atom_sites_solution_primary direct
_atom_sites_solution_secondary difmap
_audit_creation_method SHELXL-97
_cell_angle_alpha 90
_cell_angle_beta 90
_cell_angle_gamma 90
_cell_formula_units_Z 8
_cell_length_a 16.0465(4)
_cell_length_b 14.2446(3)
_cell_length_c 8.4274(2)
_cell_measurement_reflns_used 2506
_cell_measurement_temperature 120(2)
_cell_measurement_theta_max 27.5
_cell_measurement_theta_min 1.0
_cell_volume 1926.30(8)
_computing_cell_refinement 'DENZO (Otwinowski & Minor, 1997) and COLLECT'
_computing_data_collection 'COLLECT (Hooft, 1998)'
_computing_data_reduction 'DENZO and COLLECT'
_computing_molecular_graphics 'ORTEPII (Johnson, 1976) & DIAMOND (Crystal Impact, 2006)'
_computing_publication_material SHELXL-97
_computing_structure_refinement 'SHELXL-97 (Sheldrick, 1997)'
_computing_structure_solution 'SHELXS-97 (Sheldrick, 1997)'
_diffrn_ambient_temperature 120(2)
_diffrn_detector_area_resol_mean 9.091
_diffrn_measured_fraction_theta_full 0.998
_diffrn_measured_fraction_theta_max 0.998
_diffrn_measurement_device_type 'Bruker-Nonius 95mm CCD camera on \k-goniostat'
_diffrn_measurement_method '\f and \w scans'
_diffrn_radiation_monochromator graphite
_diffrn_radiation_source 'Bruker-Nonius FR591 rotating anode'
_diffrn_radiation_type MoK\a
_diffrn_radiation_wavelength 0.71073
_diffrn_reflns_av_R_equivalents 0.027
_diffrn_reflns_av_sigmaI/netI 0.019
_diffrn_reflns_limit_h_max 19
_diffrn_reflns_limit_h_min -20
_diffrn_reflns_limit_k_max 18
_diffrn_reflns_limit_k_min -16
_diffrn_reflns_limit_l_max 9
_diffrn_reflns_limit_l_min -10
_diffrn_reflns_number 17609
_diffrn_reflns_theta_full 27.5
_diffrn_reflns_theta_max 27.5
_diffrn_reflns_theta_min 3.1
_diffrn_standards_decay_% '< 1'
_diffrn_standards_number 0
_exptl_absorpt_coefficient_mu 4.233
_exptl_absorpt_correction_T_max 0.677
_exptl_absorpt_correction_T_min 0.454
_exptl_absorpt_correction_type multi-scan
_exptl_absorpt_process_details '(SADABS; Sheldrick, 2003)'
_exptl_crystal_colour colourless
_exptl_crystal_density_diffrn 2.160
_exptl_crystal_density_method 'not measured'
_exptl_crystal_description slab
_exptl_crystal_F_000 1200
_exptl_crystal_size_max 0.40
_exptl_crystal_size_mid 0.20
_exptl_crystal_size_min 0.10
_refine_diff_density_max 0.92
_refine_diff_density_min -0.61
_refine_diff_density_rms 0.096
_refine_ls_extinction_coef 0.00301(11)
_refine_ls_extinction_expression Fc^*^=kFc[1+0.001xFc^2^\l^3^/sin(2\q)]^-1/4^
_refine_ls_extinction_method SHELXL
_refine_ls_goodness_of_fit_ref 1.06
_refine_ls_hydrogen_treatment constr
_refine_ls_matrix_type full
_refine_ls_number_parameters 103
_refine_ls_number_reflns 2207
_refine_ls_number_restraints 0
_refine_ls_restrained_S_all 1.06
_refine_ls_R_factor_all 0.023
_refine_ls_R_factor_gt 0.018
_refine_ls_shift/su_max 0.001
_refine_ls_shift/su_mean 0.000
_refine_ls_structure_factor_coef Fsqd
_refine_ls_weighting_details 'calc w=1/[\s^2^(Fo^2^)+(0.0184P)^2^+1.856P] where P=(Fo^2^+2Fc^2^)/3'
_refine_ls_weighting_scheme calc
_refine_ls_wR_factor_gt 0.042
_refine_ls_wR_factor_ref 0.044
_reflns_number_gt 1918
_reflns_number_total 2207
_reflns_threshold_expression I>2\s(I)
_cod_data_source_file b809730e.txt
_cod_data_source_block 8
_cod_depositor_comments
;
The following automatic conversions were performed:
'_symmetry_cell_setting' value 'Orthorhombic' changed to 'orthorhombic'
according to '/home/saulius/struct/CIF-dictionaries/cif_core.dic'
dictionary named 'cif_core.dic' version 2.4.1 from 2010-06-29.

Automatic conversion script
Id: cif_fix_enum 1527 2010-12-29 10:47:43Z saulius 
;
_cod_database_code 7202299

loop_
_symmetry_equiv_pos_as_xyz
'x, y, z'
'x+1/2, -y+1/2, -z'
'-x, y+1/2, -z+1/2'
'-x+1/2, -y, z+1/2'
'-x, -y, -z'
'-x-1/2, y-1/2, z'
'x, -y-1/2, z-1/2'
'x-1/2, y, -z-1/2'

loop_
_atom_site_label
_atom_site_type_symbol
_atom_site_fract_x
_atom_site_fract_y
_atom_site_fract_z
_atom_site_U_iso_or_equiv
_atom_site_adp_type
_atom_site_occupancy
_atom_site_symmetry_multiplicity
_atom_site_calc_flag
_atom_site_refinement_flags
_atom_site_disorder_assembly
_atom_site_disorder_group
Cs1 Cs 0.450582(8) 0.252704(8) 0.559747(14) 0.01380(7) Uani 1 1 d . . .
S1 S 0.43510(3) 0.44892(4) 0.83367(7) 0.01638(12) Uani 1 1 d . . .
S2 S 0.27909(3) 0.34358(3) 0.77000(6) 0.01561(12) Uani 1 1 d . . .
O1 O 0.40177(10) 0.75563(9) 0.69431(17) 0.0164(3) Uani 1 1 d . . .
H1O H 0.3644 0.7956 0.7118 0.025 Uiso 1 1 calc R . .
O2 O 0.06752(9) 0.58955(11) 0.81341(17) 0.0164(3) Uani 1 1 d . . .
H2O H 0.0304 0.5510 0.7875 0.025 Uiso 1 1 calc R . .
N1 N 0.28964(10) 0.53074(11) 0.77010(19) 0.0112(3) Uani 1 1 d . . .
C1 C 0.33086(13) 0.44889(14) 0.7878(2) 0.0120(4) Uani 1 1 d . . .
C2 C 0.32823(13) 0.62188(13) 0.8063(2) 0.0134(4) Uani 1 1 d . . .
H2A H 0.3732 0.6128 0.8853 0.016 Uiso 1 1 calc R . .
H2B H 0.2859 0.6641 0.8534 0.016 Uiso 1 1 calc R . .
C3 C 0.36425(13) 0.66729(13) 0.6578(2) 0.0147(4) Uani 1 1 d . . .
H3A H 0.4065 0.6251 0.6105 0.018 Uiso 1 1 calc R . .
H3B H 0.3193 0.6766 0.5788 0.018 Uiso 1 1 calc R . .
C4 C 0.20272(12) 0.53702(14) 0.7166(2) 0.0132(4) Uani 1 1 d . . .
H4A H 0.1897 0.4821 0.6490 0.016 Uiso 1 1 calc R . .
H4B H 0.1957 0.5942 0.6512 0.016 Uiso 1 1 calc R . .
C5 C 0.14156(13) 0.54020(15) 0.8550(2) 0.0177(4) Uani 1 1 d . . .
H5A H 0.1271 0.4754 0.8870 0.021 Uiso 1 1 calc R . .
H5B H 0.1683 0.5715 0.9467 0.021 Uiso 1 1 calc R . .

loop_
_atom_site_aniso_label
_atom_site_aniso_U_11
_atom_site_aniso_U_22
_atom_site_aniso_U_33
_atom_site_aniso_U_23
_atom_site_aniso_U_13
_atom_site_aniso_U_12
Cs1 0.01516(10) 0.01375(9) 0.01250(9) 0.00010(4) 0.00173(4) 0.00033(4)
S1 0.0101(2) 0.0143(2) 0.0248(3) 0.0051(2) -0.0025(2) -0.00068(19)
S2 0.0127(2) 0.0107(2) 0.0235(3) -0.0011(2) 0.0022(2) -0.00259(19)
O1 0.0111(8) 0.0117(7) 0.0262(9) -0.0004(6) 0.0015(6) -0.0014(5)
O2 0.0088(7) 0.0170(7) 0.0236(8) -0.0039(6) -0.0017(6) 0.0004(6)
N1 0.0097(8) 0.0097(7) 0.0143(8) 0.0001(6) -0.0013(7) -0.0007(6)
C1 0.0123(10) 0.0131(9) 0.0106(9) 0.0001(7) 0.0024(8) -0.0013(8)
C2 0.0150(11) 0.0101(9) 0.0153(10) -0.0015(7) 0.0001(8) -0.0001(8)
C3 0.0139(11) 0.0121(9) 0.0182(10) 0.0000(8) -0.0005(8) -0.0012(8)
C4 0.0108(10) 0.0152(10) 0.0134(9) 0.0026(8) -0.0011(8) 0.0010(8)
C5 0.0147(11) 0.0214(10) 0.0171(10) 0.0026(8) 0.0010(9) 0.0038(9)

loop_
_atom_type_symbol
_atom_type_description
_atom_type_scat_dispersion_real
_atom_type_scat_dispersion_imag
_atom_type_scat_source
C C 0.0033 0.0016 'International Tables Vol C Tables 4.2.6.8 and 6.1.1.4'
H H 0.0000 0.0000 'International Tables Vol C Tables 4.2.6.8 and 6.1.1.4'
Cs Cs -0.3680 2.1192 'International Tables Vol C Tables 4.2.6.8 and 6.1.1.4'
N N 0.0061 0.0033 'International Tables Vol C Tables 4.2.6.8 and 6.1.1.4'
O O 0.0106 0.0060 'International Tables Vol C Tables 4.2.6.8 and 6.1.1.4'
S S 0.1246 0.1234 'International Tables Vol C Tables 4.2.6.8 and 6.1.1.4'

loop_
_geom_angle_atom_site_label_1
_geom_angle_atom_site_label_2
_geom_angle_atom_site_label_3
_geom_angle
_geom_angle_site_symmetry_1
_geom_angle_site_symmetry_3
_geom_angle_publ_flag
O2 Cs1 O1 120.41(4) 4_564 3_646 ?
O2 Cs1 O2 169.32(6) 4_564 6_655 ?
O1 Cs1 O2 68.58(4) 3_646 6_655 ?
O2 Cs1 O1 69.18(4) 4_564 5_666 ?
O1 Cs1 O1 83.32(4) 3_646 5_666 ?
O2 Cs1 O1 119.50(4) 6_655 5_666 ?
O2 Cs1 S1 103.21(3) 4_564 7_565 ?
O1 Cs1 S1 115.35(3) 3_646 7_565 ?
O2 Cs1 S1 75.87(3) 6_655 7_565 ?
O1 Cs1 S1 69.70(3) 5_666 7_565 ?
O2 Cs1 S2 89.84(3) 4_564 . ?
O1 Cs1 S2 104.60(3) 3_646 . ?
O2 Cs1 S2 81.87(3) 6_655 . ?
O1 Cs1 S2 158.54(3) 5_666 . ?
S1 Cs1 S2 121.807(13) 7_565 . ?
O2 Cs1 S1 81.97(3) 4_564 . ?
O1 Cs1 S1 67.85(3) 3_646 . ?
O2 Cs1 S1 97.42(3) 6_655 . ?
O1 Cs1 S1 120.33(3) 5_666 . ?
S1 Cs1 S1 169.973(17) 7_565 . ?
S2 Cs1 S1 48.990(12) . . ?
O2 Cs1 S2 76.65(3) 4_564 7_565 ?
O1 Cs1 S2 160.31(2) 3_646 7_565 ?
O2 Cs1 S2 95.68(3) 6_655 7_565 ?
O1 Cs1 S2 95.16(3) 5_666 7_565 ?
S1 Cs1 S2 46.874(11) 7_565 7_565 ?
S2 Cs1 S2 83.891(13) . 7_565 ?
S1 Cs1 S2 128.017(12) . 7_565 ?
C1 S1 Cs1 101.18(7) . 7_566 ?
C1 S1 Cs1 85.61(7) . . ?
Cs1 S1 Cs1 72.905(10) 7_566 . ?
C1 S2 Cs1 89.26(7) . . ?
C1 S2 Cs1 84.95(7) . 7_566 ?
Cs1 S2 Cs1 68.694(10) . 7_566 ?
C3 O1 Cs1 116.57(11) . 3_656 ?
C3 O1 Cs1 97.78(11) . 5_666 ?
Cs1 O1 Cs1 83.26(4) 3_656 5_666 ?
C3 O1 H1O 109.5 . . ?
C5 O2 H2O 109.5 . . ?
C1 N1 C4 123.53(16) . . ?
C1 N1 C2 122.27(16) . . ?
C4 N1 C2 114.20(16) . . ?
N1 C1 S1 120.17(15) . . ?
N1 C1 S2 120.47(15) . . ?
S1 C1 S2 119.34(12) . . ?
N1 C2 C3 111.39(15) . . ?
N1 C2 H2A 109.3 . . ?
C3 C2 H2A 109.3 . . ?
N1 C2 H2B 109.3 . . ?
C3 C2 H2B 109.3 . . ?
H2A C2 H2B 108.0 . . ?
O1 C3 C2 110.93(16) . . ?
O1 C3 H3A 109.5 . . ?
C2 C3 H3A 109.5 . . ?
O1 C3 H3B 109.5 . . ?
C2 C3 H3B 109.5 . . ?
H3A C3 H3B 108.0 . . ?
N1 C4 C5 112.21(16) . . ?
N1 C4 H4A 109.2 . . ?
C5 C4 H4A 109.2 . . ?
N1 C4 H4B 109.2 . . ?
C5 C4 H4B 109.2 . . ?
H4A C4 H4B 107.9 . . ?
O2 C5 C4 111.30(16) . . ?
O2 C5 H5A 109.4 . . ?
C4 C5 H5A 109.4 . . ?
O2 C5 H5B 109.4 . . ?
C4 C5 H5B 109.4 . . ?
H5A C5 H5B 108.0 . . ?

loop_
_geom_bond_atom_site_label_1
_geom_bond_atom_site_label_2
_geom_bond_distance
_geom_bond_site_symmetry_2
_geom_bond_publ_flag
Cs1 O2 3.0730(14) 4_564 ?
Cs1 O1 3.1482(16) 3_646 ?
Cs1 O2 3.1711(15) 6_655 ?
Cs1 O1 3.1956(15) 5_666 ?
Cs1 S1 3.4555(5) 7_565 ?
Cs1 S2 3.5196(5) . ?
Cs1 S1 3.6335(6) . ?
Cs1 S2 3.9263(6) 7_565 ?
S1 C1 1.717(2) . ?
S2 C1 1.721(2) . ?
O1 C3 1.429(2) . ?
O1 H1O 0.8400 . ?
O2 C5 1.424(2) . ?
O2 H2O 0.8400 . ?
N1 C1 1.349(3) . ?
N1 C4 1.469(2) . ?
N1 C2 1.470(2) . ?
C2 C3 1.522(3) . ?
C2 H2A 0.9900 . ?
C2 H2B 0.9900 . ?
C3 H3A 0.9900 . ?
C3 H3B 0.9900 . ?
C4 C5 1.525(3) . ?
C4 H4A 0.9900 . ?
C4 H4B 0.9900 . ?
C5 H5A 0.9900 . ?
C5 H5B 0.9900 . ?

loop_
_geom_hbond_atom_site_label_D
_geom_hbond_atom_site_label_H
_geom_hbond_atom_site_label_A
_geom_hbond_distance_DH
_geom_hbond_distance_HA
_geom_hbond_distance_DA
_geom_hbond_angle_DHA
_geom_hbond_site_symmetry_A
_geom_hbond_publ_flag
O1 H1O S2 0.84 2.45 3.2247(17) 154 6_665 ?
O2 H2O S1 0.84 2.34 3.1724(16) 169 8_557 ?

loop_
_geom_torsion_atom_site_label_1
_geom_torsion_atom_site_label_2
_geom_torsion_atom_site_label_3
_geom_torsion_atom_site_label_4
_geom_torsion
_geom_torsion_site_symmetry_1
_geom_torsion_site_symmetry_2
_geom_torsion_site_symmetry_3
_geom_torsion_site_symmetry_4
_geom_torsion_publ_flag
C4 N1 C1 S1 174.10(14) . . . . ?
C2 N1 C1 S1 -7.1(2) . . . . ?
C4 N1 C1 S2 -7.6(2) . . . . ?
C2 N1 C1 S2 171.16(14) . . . . ?
C1 N1 C2 C3 95.6(2) . . . . ?
C4 N1 C2 C3 -85.5(2) . . . . ?
N1 C2 C3 O1 -179.84(16) . . . . ?
C1 N1 C4 C5 93.6(2) . . . . ?
C2 N1 C4 C5 -85.3(2) . . . . ?
N1 C4 C5 O2 151.85(16) . . . . ?
